data_4037868
loop_
_publ_author_name
'Vyhivskyi, Oleksandr'
'Laikov, Dimitri N.'
'Finko, Alexander V.'
'Skvortsov, Dmitry A.'
'Zhirkina, Irina V.'
'Tafeenko, Victor Aleksandrovich'
'Zyk, Nikolay Vasil'evich'
'Majouga, Alexander G.'
'Beloglazkina, Elena K.'

_publ_section_title
;
 Ullmann-type C-Se cross-coupling in the hydantoin family: Synthesis,
 mechanistic studies, and tests of biological activity.
;
_journal_name_full 'The Journal of organic chemistry'
_journal_paper_doi 10.1021/acs.joc.9b03045
_journal_year 2020
_chemical_formula_moiety 'C27 H20 F3 N3 O3 Se'
_chemical_formula_sum 'C27 H20 F3 N3 O3 Se'
_chemical_formula_weight 570.42
_space_group_crystal_system triclinic
_space_group_IT_number 2
_space_group_name_Hall '-P 1'
_space_group_name_H-M_alt 'P -1'
_atom_sites_solution_hydrogens geom
_audit_creation_method SHELXL-2013
_cell_angle_alpha 79.430(3)
_cell_angle_beta 82.686(4)
_cell_angle_gamma 73.523(3)
_cell_formula_units_Z 2
_cell_length_a 6.8326(3)
_cell_length_b 11.2722(4)
_cell_length_c 17.3205(8)
_cell_measurement_reflns_used 3213
_cell_measurement_temperature 295(2)
_cell_measurement_theta_max 64.25
_cell_measurement_theta_min 4.14
_cell_volume 1253.49(9)
_computing_structure_refinement 'SHELXL-2013 (Sheldrick, 2013)'
_diffrn_ambient_temperature 295
_diffrn_detector Pilatus100K
_diffrn_detector_area_resol_mean 5.81
_diffrn_detector_type STOE
_diffrn_measured_fraction_theta_full 0.988
_diffrn_measured_fraction_theta_max 0.985
_diffrn_measurement_device_type STOE
_diffrn_measurement_method 'rotation method'
_diffrn_radiation_collimation 'focusing mirrors'
_diffrn_radiation_monochromator none
_diffrn_radiation_polarisn_norm 0
_diffrn_radiation_type 'Cu K\a'
_diffrn_radiation_wavelength 1.54186
_diffrn_reflns_av_R_equivalents 0.0788
_diffrn_reflns_av_unetI/netI 0.1048
_diffrn_reflns_Laue_measured_fraction_full 0.988
_diffrn_reflns_Laue_measured_fraction_max 0.985
_diffrn_reflns_limit_h_max 8
_diffrn_reflns_limit_h_min -3
_diffrn_reflns_limit_k_max 13
_diffrn_reflns_limit_k_min -11
_diffrn_reflns_limit_l_max 20
_diffrn_reflns_limit_l_min -19
_diffrn_reflns_number 13284
_diffrn_reflns_point_group_measured_fraction_full 0.988
_diffrn_reflns_point_group_measured_fraction_max 0.985
_diffrn_reflns_theta_full 67.686
_diffrn_reflns_theta_max 68.099
_diffrn_reflns_theta_min 4.140
_diffrn_source 'Cu GeniX 3D'
_diffrn_source_current 0.600
_diffrn_source_power 0.030
_diffrn_source_voltage 50
_exptl_absorpt_coefficient_mu 2.531
_exptl_absorpt_correction_T_max 0.463
_exptl_absorpt_correction_T_min 0.211
_exptl_absorpt_correction_type multi-scan
_exptl_absorpt_process_details
;
[c.f. r.h. blessing, acta cryst. (1995), a51, 33-38]
;
_exptl_crystal_colour colorless
_exptl_crystal_density_diffrn 1.511
_exptl_crystal_description block
_exptl_crystal_F_000 576
_exptl_crystal_size_max .16
_exptl_crystal_size_mid .14
_exptl_crystal_size_min .12
_refine_diff_density_max 0.211
_refine_diff_density_min -0.326
_refine_diff_density_rms 0.044
_refine_ls_extinction_method none
_refine_ls_goodness_of_fit_ref 0.736
_refine_ls_hydrogen_treatment constr
_refine_ls_matrix_type full
_refine_ls_number_parameters 344
_refine_ls_number_reflns 4330
_refine_ls_number_restraints 3
_refine_ls_restrained_S_all 0.736
_refine_ls_R_factor_all 0.1179
_refine_ls_R_factor_gt 0.0390
_refine_ls_shift/su_max 0.000
_refine_ls_shift/su_mean 0.000
_refine_ls_structure_factor_coef Fsqd
_refine_ls_weighting_details 'w=1/[\s^2^(Fo^2^)+(0.0318P)^2^] where P=(Fo^2^+2Fc^2^)/3'
_refine_ls_weighting_scheme calc
_refine_ls_wR_factor_gt 0.0721
_refine_ls_wR_factor_ref 0.0864
_reflns_Friedel_coverage 0.000
_reflns_number_gt 1847
_reflns_number_total 4330
_reflns_threshold_expression 'I > 2\s(I)'
_cod_data_source_file jo9b03045_si_003.cif
_cod_data_source_block fin1147
_cod_database_code 4037868
_shelx_space_group_comment
;
The symmetry employed for this shelxl refinement is uniquely defined
by the following loop, which should always be used as a source of
symmetry information in preference to the above space-group names.
They are only intended as comments.
;
_shelxl_version_number 2013-4

loop_
_space_group_symop_operation_xyz
'x, y, z'
'-x, -y, -z'

loop_
_atom_site_label
_atom_site_type_symbol
_atom_site_fract_x
_atom_site_fract_y
_atom_site_fract_z
_atom_site_U_iso_or_equiv
_atom_site_adp_type
_atom_site_occupancy
_atom_site_site_symmetry_order
_atom_site_calc_flag
_atom_site_refinement_flags_posn
_atom_site_refinement_flags_adp
_atom_site_refinement_flags_occupancy
_atom_site_disorder_assembly
_atom_site_disorder_group
Se1 Se 0.71678(7) 0.45695(4) 0.63024(3) 0.0906(2) Uani 1 1 d . . . . .
O1 O 0.8957(4) -0.0250(2) 0.67582(15) 0.0766(7) Uani 1 1 d . . . . .
O2 O 1.5469(4) 0.1886(2) 0.44026(16) 0.0822(8) Uani 1 1 d . . . . .
N1 N 0.8579(4) 0.1910(3) 0.64788(17) 0.0619(8) Uani 1 1 d . . . . .
N2 N 0.5612(4) 0.2627(3) 0.72000(17) 0.0633(8) Uani 1 1 d . . . . .
N3 N -0.3073(6) 0.7195(4) 0.8004(2) 0.1139(14) Uani 1 1 d . . . . .
F1 F 0.0711(6) 0.5226(3) 0.91311(17) 0.1464(12) Uani 1 1 d . . . . .
F2 F 0.3709(5) 0.5407(4) 0.91403(18) 0.1616(13) Uani 1 1 d . . . . .
F3 F 0.1180(5) 0.7004(3) 0.89528(18) 0.1526(12) Uani 1 1 d . . . . .
C1 C 0.7065(6) 0.2905(3) 0.6716(2) 0.0648(10) Uani 1 1 d . . . . .
C3 C 0.8021(5) 0.0817(4) 0.6847(2) 0.0636(10) Uani 1 1 d . . . . .
C4 C 0.6064(5) 0.1303(3) 0.7299(2) 0.0602(9) Uani 1 1 d . . . . .
C5 C 1.0294(6) 0.1957(3) 0.5923(2) 0.0580(9) Uani 1 1 d . . . . .
C6 C 1.0471(5) 0.1447(3) 0.5240(2) 0.0636(10) Uani 1 1 d . . . . .
H6 H 0.9433 0.1130 0.5134 0.076 Uiso 1 1 calc R U . . .
C7 C 1.2189(6) 0.1404(3) 0.4714(2) 0.0624(10) Uani 1 1 d . . . . .
H7 H 1.2322 0.1043 0.4262 0.075 Uiso 1 1 calc R U . . .
C8 C 1.3697(6) 0.1901(3) 0.4867(2) 0.0616(10) Uani 1 1 d . . . . .
C9 C 1.3479(6) 0.2447(3) 0.5535(2) 0.0691(10) Uani 1 1 d . . . . .
H9 H 1.4480 0.2806 0.5627 0.083 Uiso 1 1 calc R U . . .
C10 C 1.1803(6) 0.2465(3) 0.6065(2) 0.0661(10) Uani 1 1 d . . . . .
H10 H 1.1683 0.2819 0.6519 0.079 Uiso 1 1 calc R U . . .
C11 C 1.5831(6) 0.1285(4) 0.3722(2) 0.0831(12) Uani 1 1 d . . . . .
H11A H 1.5758 0.0435 0.3876 0.125 Uiso 1 1 calc R U . . .
H11B H 1.7166 0.1293 0.3473 0.125 Uiso 1 1 calc R U . . .
H11C H 1.4814 0.1722 0.3361 0.125 Uiso 1 1 calc R U . . .
C12 C 0.4503(6) 0.5305(3) 0.6768(3) 0.0730(11) Uani 1 1 d . . . . .
C13 C 0.4218(6) 0.5353(3) 0.7566(3) 0.0792(11) Uani 1 1 d . . . . .
H13 H 0.5332 0.5044 0.7872 0.095 Uiso 1 1 calc R U . . .
C14 C 0.2296(7) 0.5855(3) 0.7918(3) 0.0744(11) Uani 1 1 d . . . . .
C15 C 0.0663(7) 0.6313(3) 0.7454(3) 0.0706(11) Uani 1 1 d . . . . .
C16 C 0.0970(7) 0.6284(4) 0.6659(3) 0.0852(12) Uani 1 1 d . . . . .
H16 H -0.0133 0.6609 0.6350 0.102 Uiso 1 1 calc R U . . .
C17 C 0.2887(7) 0.5780(4) 0.6310(3) 0.0810(12) Uani 1 1 d . . . . .
H17 H 0.3076 0.5764 0.5770 0.097 Uiso 1 1 calc R U . . .
C18 C -0.1411(8) 0.6816(4) 0.7778(3) 0.0867(13) Uani 1 1 d . . . . .
C19 C 0.1997(10) 0.5878(6) 0.8776(3) 0.1128(17) Uani 1 1 d . . . . .
C20 C 0.4886(6) 0.0590(3) 0.7694(2) 0.0654(10) Uani 1 1 d . . . . .
H20 H 0.5462 -0.0266 0.7707 0.079 Uiso 1 1 calc R U . . .
C21 C 0.2880(6) 0.0913(4) 0.8105(2) 0.0721(11) Uani 1 1 d . . . . .
C22 C 0.1917(7) -0.0027(5) 0.8395(3) 0.0913(13) Uani 1 1 d . . . . .
H22 H 0.2585 -0.0847 0.8327 0.110 Uiso 1 1 calc R U . . .
C23 C -0.0003(8) 0.0231(7) 0.8782(3) 0.1182(17) Uani 1 1 d . . . . .
H23 H -0.0616 -0.0415 0.8975 0.142 Uiso 1 1 calc R U . . .
C25 C -0.0111(8) 0.2377(5) 0.8597(3) 0.1066(16) Uani 1 1 d . . . . .
H25 H -0.0802 0.3194 0.8664 0.128 Uiso 1 1 calc R U . . .
C26 C 0.1811(6) 0.2135(4) 0.8206(2) 0.0891(13) Uani 1 1 d . . . . .
H26 H 0.2401 0.2790 0.8008 0.107 Uiso 1 1 calc R U . . .
C24 C -0.1021(7) 0.1432(8) 0.8887(3) 0.1120(19) Uani 1 1 d D . . . .
O3 O -0.2819(10) 0.1219(7) 0.9313(5) 0.0993(19) Uani 0.503(4) 1 d D . P A 1
C27 C -0.4053(15) 0.2402(8) 0.9474(6) 0.092(2) Uani 0.503(4) 1 d D . P A 1
H27A H -0.4537 0.2944 0.8994 0.110 Uiso 0.503(4) 1 calc R U P A 1
H27B H -0.3306 0.2811 0.9733 0.110 Uiso 0.503(4) 1 calc R U P A 1
C28 C -0.5904(7) 0.2062(5) 1.0043(3) 0.1270(18) Uani 0.503(4) 1 d . . P A 1
H28A H -0.6546 0.1598 0.9790 0.190 Uiso 0.503(4) 1 calc R U P A 1
H28B H -0.6886 0.2819 1.0159 0.190 Uiso 0.503(4) 1 calc R U P A 1
H28C H -0.5395 0.1564 1.0524 0.190 Uiso 0.503(4) 1 calc R U P A 1
O31 O -0.2919(11) 0.2131(7) 0.9248(5) 0.0993(19) Uani 0.497(4) 1 d D . P A 2
C271 C -0.3969(15) 0.1228(8) 0.9645(6) 0.092(2) Uani 0.497(4) 1 d D . P A 2
H27C H -0.3148 0.0623 1.0032 0.110 Uiso 0.497(4) 1 calc R U P A 2
H27D H -0.4330 0.0789 0.9275 0.110 Uiso 0.497(4) 1 calc R U P A 2
C281 C -0.5904(7) 0.2062(5) 1.0043(3) 0.1270(18) Uani 0.497(4) 1 d . . P A 2
H28D H -0.6651 0.2675 0.9648 0.190 Uiso 0.497(4) 1 calc R U P A 2
H28E H -0.5501 0.2478 1.0408 0.190 Uiso 0.497(4) 1 calc R U P A 2
H28F H -0.6757 0.1549 1.0320 0.190 Uiso 0.497(4) 1 calc R U P A 2

loop_
_atom_site_aniso_label
_atom_site_aniso_U_11
_atom_site_aniso_U_22
_atom_site_aniso_U_33
_atom_site_aniso_U_23
_atom_site_aniso_U_13
_atom_site_aniso_U_12
Se1 0.0854(3) 0.0692(3) 0.1157(4) -0.0250(2) 0.0202(3) -0.0240(2)
O1 0.0713(17) 0.0643(16) 0.0892(19) -0.0228(14) 0.0082(13) -0.0097(13)
O2 0.0783(18) 0.1013(19) 0.0735(19) -0.0217(15) 0.0169(15) -0.0391(15)
N1 0.0562(19) 0.0654(19) 0.066(2) -0.0210(16) 0.0086(16) -0.0178(16)
N2 0.0589(19) 0.063(2) 0.069(2) -0.0196(16) 0.0033(16) -0.0156(16)
N3 0.085(3) 0.114(3) 0.121(3) -0.011(2) 0.009(2) -0.005(2)
F1 0.170(3) 0.175(3) 0.083(2) -0.0036(19) 0.0178(19) -0.049(2)
F2 0.146(3) 0.215(3) 0.100(2) -0.046(2) -0.032(2) 0.012(2)
F3 0.181(3) 0.137(2) 0.134(3) -0.079(2) -0.002(2) -0.001(2)
C1 0.061(2) 0.064(2) 0.074(3) -0.031(2) 0.001(2) -0.014(2)
C3 0.058(2) 0.076(3) 0.059(3) -0.020(2) -0.0023(19) -0.017(2)
C4 0.053(2) 0.067(2) 0.061(2) -0.018(2) 0.0044(19) -0.015(2)
C5 0.057(2) 0.059(2) 0.057(3) -0.0136(19) 0.0007(19) -0.0136(19)
C6 0.061(3) 0.065(2) 0.072(3) -0.020(2) -0.007(2) -0.0202(19)
C7 0.066(3) 0.061(2) 0.060(3) -0.0176(18) 0.003(2) -0.015(2)
C8 0.062(3) 0.062(2) 0.060(3) -0.0078(19) 0.003(2) -0.021(2)
C9 0.065(3) 0.083(3) 0.068(3) -0.020(2) -0.002(2) -0.031(2)
C10 0.067(3) 0.075(2) 0.064(3) -0.025(2) -0.004(2) -0.021(2)
C11 0.080(3) 0.086(3) 0.073(3) -0.019(2) 0.017(2) -0.011(2)
C12 0.086(3) 0.053(2) 0.081(3) -0.014(2) 0.006(3) -0.023(2)
C13 0.075(3) 0.073(3) 0.088(4) -0.025(2) -0.013(2) -0.008(2)
C14 0.082(3) 0.061(2) 0.076(3) -0.018(2) 0.000(3) -0.011(2)
C15 0.078(3) 0.056(2) 0.074(3) -0.008(2) -0.005(3) -0.013(2)
C16 0.082(3) 0.077(3) 0.086(4) -0.001(2) -0.012(3) -0.010(2)
C17 0.096(4) 0.073(3) 0.071(3) -0.005(2) -0.004(3) -0.023(3)
C18 0.081(3) 0.077(3) 0.094(3) -0.010(2) 0.002(3) -0.015(3)
C19 0.120(5) 0.116(4) 0.080(4) -0.026(3) -0.002(4) 0.010(4)
C20 0.065(3) 0.070(2) 0.061(3) -0.015(2) -0.002(2) -0.016(2)
C21 0.060(3) 0.092(3) 0.058(3) -0.013(2) 0.003(2) -0.011(2)
C22 0.076(3) 0.109(3) 0.086(3) -0.004(3) 0.009(3) -0.035(3)
C23 0.081(4) 0.180(6) 0.096(4) -0.004(4) 0.009(3) -0.056(4)
C25 0.075(3) 0.146(5) 0.086(4) -0.034(3) 0.007(3) -0.005(3)
C26 0.075(3) 0.116(4) 0.068(3) -0.022(2) 0.012(2) -0.017(3)
C24 0.057(3) 0.208(7) 0.063(3) -0.024(4) 0.006(3) -0.027(4)
O3 0.066(3) 0.119(5) 0.110(4) -0.029(5) 0.026(2) -0.026(5)
C27 0.074(5) 0.114(5) 0.083(6) -0.017(5) -0.003(4) -0.018(5)
C28 0.079(3) 0.178(5) 0.113(4) -0.041(4) 0.035(3) -0.025(3)
O31 0.066(3) 0.119(5) 0.110(4) -0.029(5) 0.026(2) -0.026(5)
C271 0.074(5) 0.114(5) 0.083(6) -0.017(5) -0.003(4) -0.018(5)
C281 0.079(3) 0.178(5) 0.113(4) -0.041(4) 0.035(3) -0.025(3)

loop_
_atom_type_symbol
_atom_type_description
_atom_type_scat_dispersion_real
_atom_type_scat_dispersion_imag
_atom_type_scat_source
C C 0.0181 0.0091 'International Tables Vol C Tables 4.2.6.8 and 6.1.1.4'
H H 0.0000 0.0000 'International Tables Vol C Tables 4.2.6.8 and 6.1.1.4'
F F 0.0727 0.0534 'International Tables Vol C Tables 4.2.6.8 and 6.1.1.4'
N N 0.0311 0.0180 'International Tables Vol C Tables 4.2.6.8 and 6.1.1.4'
O O 0.0492 0.0322 'International Tables Vol C Tables 4.2.6.8 and 6.1.1.4'
Se Se -0.7943 1.1372 'International Tables Vol C Tables 4.2.6.8 and 6.1.1.4'

loop_
_geom_angle_atom_site_label_1
_geom_angle_atom_site_label_2
_geom_angle_atom_site_label_3
_geom_angle
C1 Se1 C12 93.77(15)
C8 O2 C11 118.3(3)
C1 N1 C3 106.5(3)
C1 N1 C5 127.5(3)
C3 N1 C5 125.8(3)
C1 N2 C4 104.9(3)
N2 C1 N1 116.2(3)
N2 C1 Se1 123.9(3)
N1 C1 Se1 119.8(3)
O1 C3 N1 125.6(3)
O1 C3 C4 130.9(4)
N1 C3 C4 103.4(3)
C20 C4 N2 126.9(3)
C20 C4 C3 124.2(3)
N2 C4 C3 108.9(3)
C10 C5 C6 119.7(3)
C10 C5 N1 121.2(3)
C6 C5 N1 119.1(4)
C5 C6 C7 120.3(4)
C5 C6 H6 119.8
C7 C6 H6 119.8
C8 C7 C6 119.4(3)
C8 C7 H7 120.3
C6 C7 H7 120.3
O2 C8 C7 124.6(3)
O2 C8 C9 115.5(4)
C7 C8 C9 120.0(3)
C10 C9 C8 120.6(4)
C10 C9 H9 119.7
C8 C9 H9 119.7
C9 C10 C5 119.8(3)
C9 C10 H10 120.1
C5 C10 H10 120.1
O2 C11 H11A 109.5
O2 C11 H11B 109.5
H11A C11 H11B 109.5
O2 C11 H11C 109.5
H11A C11 H11C 109.5
H11B C11 H11C 109.5
C17 C12 C13 120.1(4)
C17 C12 Se1 120.0(4)
C13 C12 Se1 119.9(4)
C12 C13 C14 120.9(4)
C12 C13 H13 119.6
C14 C13 H13 119.6
C15 C14 C13 118.7(4)
C15 C14 C19 120.8(4)
C13 C14 C19 120.5(5)
C16 C15 C14 119.9(4)
C16 C15 C18 117.8(4)
C14 C15 C18 122.3(4)
C15 C16 C17 121.2(4)
C15 C16 H16 119.4
C17 C16 H16 119.4
C12 C17 C16 119.1(4)
C12 C17 H17 120.5
C16 C17 H17 120.5
N3 C18 C15 176.7(5)
F3 C19 F1 104.3(5)
F3 C19 F2 107.1(5)
F1 C19 F2 106.0(5)
F3 C19 C14 113.1(5)
F1 C19 C14 111.9(5)
F2 C19 C14 113.7(5)
C4 C20 C21 131.4(4)
C4 C20 H20 114.3
C21 C20 H20 114.3
C22 C21 C26 117.6(4)
C22 C21 C20 118.9(4)
C26 C21 C20 123.5(4)
C23 C22 C21 121.3(5)
C23 C22 H22 119.4
C21 C22 H22 119.4
C24 C23 C22 120.5(5)
C24 C23 H23 119.8
C22 C23 H23 119.8
C24 C25 C26 121.0(5)
C24 C25 H25 119.5
C26 C25 H25 119.5
C25 C26 C21 120.4(5)
C25 C26 H26 119.8
C21 C26 H26 119.8
C25 C24 C23 119.3(4)
C25 C24 O3 141.2(6)
C23 C24 O3 99.5(6)
C25 C24 O31 100.3(6)
C23 C24 O31 140.4(7)
C24 O3 C27 106.2(7)
O3 C27 C28 103.2(7)
O3 C27 H27A 111.1
C28 C27 H27A 111.1
O3 C27 H27B 111.1
C28 C27 H27B 111.1
H27A C27 H27B 109.1
C27 C28 H28A 109.5
C27 C28 H28B 109.5
H28A C28 H28B 109.5
C27 C28 H28C 109.5
H28A C28 H28C 109.5
H28B C28 H28C 109.5
C271 O31 C24 106.4(7)
O31 C271 H27C 111.3
O31 C271 H27D 111.3
H27C C271 H27D 109.2

loop_
_geom_bond_atom_site_label_1
_geom_bond_atom_site_label_2
_geom_bond_distance
Se1 C1 1.899(4)
Se1 C12 1.915(4)
O1 C3 1.219(4)
O2 C8 1.363(4)
O2 C11 1.426(4)
N1 C1 1.378(4)
N1 C3 1.409(4)
N1 C5 1.426(4)
N2 C1 1.286(4)
N2 C4 1.418(4)
N3 C18 1.139(5)
F1 C19 1.324(6)
F2 C19 1.327(6)
F3 C19 1.309(5)
C3 C4 1.476(5)
C4 C20 1.337(5)
C5 C10 1.380(5)
C5 C6 1.384(5)
C6 C7 1.386(5)
C6 H6 0.9300
C7 C8 1.377(5)
C7 H7 0.9300
C8 C9 1.381(5)
C9 C10 1.371(5)
C9 H9 0.9300
C10 H10 0.9300
C11 H11A 0.9600
C11 H11B 0.9600
C11 H11C 0.9600
C12 C17 1.366(6)
C12 C13 1.380(5)
C13 C14 1.385(5)
C13 H13 0.9300
C14 C15 1.381(5)
C14 C19 1.478(6)
C15 C16 1.370(5)
C15 C18 1.451(6)
C16 C17 1.381(5)
C16 H16 0.9300
C17 H17 0.9300
C20 C21 1.443(5)
C20 H20 0.9300
C21 C22 1.387(5)
C21 C26 1.395(5)
C22 C23 1.374(6)
C22 H22 0.9300
C23 C24 1.369(7)
C23 H23 0.9300
C25 C24 1.368(7)
C25 C26 1.377(6)
C25 H25 0.9300
C26 H26 0.9300
C24 O3 1.408(7)
C24 O31 1.444(7)
O3 C27 1.417(11)
C27 C28 1.593(11)
C27 H27A 0.9700
C27 H27B 0.9700
C28 H28A 0.9600
C28 H28B 0.9600
C28 H28C 0.9600
O31 C271 1.434(11)
C271 H27C 0.9700
C271 H27D 0.9700

loop_
_geom_hbond_atom_site_label_D
_geom_hbond_atom_site_label_H
_geom_hbond_atom_site_label_A
_geom_hbond_distance_DH
_geom_hbond_distance_HA
_geom_hbond_distance_DA
_geom_hbond_angle_DHA
_geom_hbond_site_symmetry_A
C7 H7 O1 0.93 2.47 3.334(5) 154.5 2_756
C11 H11B O1 0.96 2.59 3.461(4) 151.4 2_856

loop_
_geom_torsion_atom_site_label_1
_geom_torsion_atom_site_label_2
_geom_torsion_atom_site_label_3
_geom_torsion_atom_site_label_4
_geom_torsion
C4 N2 C1 N1 -2.8(4)
C4 N2 C1 Se1 175.4(2)
C3 N1 C1 N2 1.5(4)
C5 N1 C1 N2 176.8(3)
C3 N1 C1 Se1 -176.7(2)
C5 N1 C1 Se1 -1.4(5)
C12 Se1 C1 N2 -6.1(4)
C12 Se1 C1 N1 172.0(3)
C1 N1 C3 O1 177.5(3)
C5 N1 C3 O1 2.1(6)
C1 N1 C3 C4 0.4(3)
C5 N1 C3 C4 -175.0(3)
C1 N2 C4 C20 -173.4(4)
C1 N2 C4 C3 2.9(4)
O1 C3 C4 C20 -2.5(6)
N1 C3 C4 C20 174.4(3)
O1 C3 C4 N2 -178.9(4)
N1 C3 C4 N2 -2.0(4)
C1 N1 C5 C10 64.7(5)
C3 N1 C5 C10 -120.9(4)
C1 N1 C5 C6 -117.3(4)
C3 N1 C5 C6 57.1(5)
C10 C5 C6 C7 2.3(5)
N1 C5 C6 C7 -175.7(3)
C5 C6 C7 C8 -1.5(5)
C11 O2 C8 C7 -1.9(5)
C11 O2 C8 C9 177.2(3)
C6 C7 C8 O2 178.4(3)
C6 C7 C8 C9 -0.7(5)
O2 C8 C9 C10 -177.0(3)
C7 C8 C9 C10 2.1(5)
C8 C9 C10 C5 -1.4(5)
C6 C5 C10 C9 -0.8(5)
N1 C5 C10 C9 177.1(3)
C17 C12 C13 C14 1.4(5)
Se1 C12 C13 C14 -178.5(3)
C12 C13 C14 C15 -0.2(5)
C12 C13 C14 C19 178.7(4)
C13 C14 C15 C16 -1.1(6)
C19 C14 C15 C16 180.0(4)
C13 C14 C15 C18 177.9(3)
C19 C14 C15 C18 -1.0(6)
C14 C15 C16 C17 1.3(6)
C18 C15 C16 C17 -177.8(4)
C13 C12 C17 C16 -1.2(6)
Se1 C12 C17 C16 178.7(3)
C15 C16 C17 C12 -0.1(6)
C15 C14 C19 F3 -57.5(7)
C13 C14 C19 F3 123.6(5)
C15 C14 C19 F1 60.0(6)
C13 C14 C19 F1 -118.9(5)
C15 C14 C19 F2 -179.9(5)
C13 C14 C19 F2 1.2(7)
N2 C4 C20 C21 1.7(7)
C3 C4 C20 C21 -174.0(4)
C4 C20 C21 C22 173.1(4)
C4 C20 C21 C26 -4.8(7)
C26 C21 C22 C23 -1.2(6)
C20 C21 C22 C23 -179.2(4)
C21 C22 C23 C24 0.3(7)
C24 C25 C26 C21 -0.6(7)
C22 C21 C26 C25 1.4(6)
C20 C21 C26 C25 179.2(4)
C26 C25 C24 C23 -0.4(8)
C26 C25 C24 O3 178.4(7)
C26 C25 C24 O31 178.7(5)
C22 C23 C24 C25 0.5(8)
C22 C23 C24 O3 -178.7(5)
C22 C23 C24 O31 -178.1(7)
C25 C24 O3 C27 0.7(12)
C23 C24 O3 C27 179.6(7)
O31 C24 O3 C27 0.2(8)
C24 O3 C27 C28 -173.1(6)
C25 C24 O31 C271 -174.8(7)
C23 C24 O31 C271 3.9(12)
O3 C24 O31 C271 4.8(8)
